data_7109852
loop_
_publ_author_name
'Elise M. Rochette'
'William Lewis'
'Al G. Dossetter'
'Robert A. Stockman'

_publ_section_title
;
 Highly diastereoselective radical cyclisations of chiral sulfinimines
;
_journal_name_full Chem.Commun.
_journal_page_first 9395
_journal_paper_doi 10.1039/c3cc45452e
_journal_volume 49
_journal_year 2013
_chemical_absolute_configuration ad
_chemical_formula_moiety 'C16 H19 N O S2'
_chemical_formula_sum 'C16 H19 N O S2'
_chemical_formula_weight 305.44
_chemical_name_systematic
;
 ?
;
_space_group_crystal_system monoclinic
_space_group_IT_number 5
_space_group_name_Hall 'C 2y'
_space_group_name_H-M_alt 'C 1 2 1'
_symmetry_space_group_name_Hall 'C 2y'
_symmetry_space_group_name_H-M 'C 1 2 1'
_atom_sites_solution_hydrogens mixed
_atom_sites_solution_primary iterative
_atom_sites_solution_secondary difmap
_audit_creation_date 2013-05-20
_audit_creation_method
;
  Olex2 1.2
  (compiled Apr 23 2013 17:59:47, GUI svn.r4466)
;
_cell_angle_alpha 90
_cell_angle_beta 102.954(6)
_cell_angle_gamma 90
_cell_formula_units_Z 4
_cell_length_a 15.1360(9)
_cell_length_b 4.5783(3)
_cell_length_c 23.0086(13)
_cell_measurement_reflns_used 5974
_cell_measurement_temperature 120(2)
_cell_measurement_theta_max 77.6780
_cell_measurement_theta_min 2.8140
_cell_volume 1553.85(17)
_computing_cell_refinement
;
CrysAlisPro, Agilent Technologies,
Version 1.171.36.28a (release 18-03-2013 CrysAlis171 .NET)
(compiled Mar 18 2013,11:47:30)
;
_computing_data_collection
;
CrysAlisPro, Agilent Technologies,
Version 1.171.36.28a (release 18-03-2013 CrysAlis171 .NET)
(compiled Mar 18 2013,11:47:30)
;
_computing_data_reduction
;
CrysAlisPro, Agilent Technologies,
Version 1.171.36.28a (release 18-03-2013 CrysAlis171 .NET)
(compiled Mar 18 2013,11:47:30)
;
_computing_molecular_graphics
;
O. V. Dolomanov, L. J. Bourhis, R. J. Gildea, J. A. K. Howard and H. Puschmann,
OLEX2: a complete structure solution, refinement and analysis program.
J. Appl. Cryst. (2009). 42, 339-341.
;
_computing_publication_material
;
O. V. Dolomanov, L. J. Bourhis, R. J. Gildea, J. A. K. Howard and H. Puschmann,
OLEX2: a complete structure solution, refinement and analysis program.
J. Appl. Cryst. (2009). 42, 339-341.
;
_computing_structure_refinement
;
SHELXL, G.M. Sheldrick, Acta Cryst.
(2008). A64, 112-122
;
_computing_structure_solution
;
olex2.solve (L.J. Bourhis, O.V. Dolomanov, R.J. Gildea, J.A.K. Howard,
H. Puschmann, in preparation, 2011)
;
_diffrn_ambient_temperature 120(2)
_diffrn_detector_area_resol_mean 10.6296
_diffrn_measured_fraction_theta_full 0.9978
_diffrn_measured_fraction_theta_max 0.9855
_diffrn_measurement_details
;
  1 omega  -78.00  -11.00   1.0000    7.0000
omega____ theta____ kappa____ phi______ frames
    -      -37.6804  125.0000 -180.0000 67

  2 omega   18.00   92.00   1.0000    7.0000
omega____ theta____ kappa____ phi______ frames
    -       37.6804 -125.0000   90.0000 74

  3 omega  -31.00   45.00   1.0000    7.0000
omega____ theta____ kappa____ phi______ frames
    -       37.6804  -57.0000  -60.0000 76

  4 omega   14.00   88.00   1.0000    7.0000
omega____ theta____ kappa____ phi______ frames
    -       37.6804   57.0000 -180.0000 74

  5 omega   27.00  109.00   1.0000    7.0000
omega____ theta____ kappa____ phi______ frames
    -       37.6804   38.0000   90.0000 82

  6 omega  118.00  145.00   1.0000   28.0000
omega____ theta____ kappa____ phi______ frames
    -      110.0000  -15.0000 -180.0000 27

  7 omega   61.00  137.00   1.0000   28.0000
omega____ theta____ kappa____ phi______ frames
    -      110.0000  -77.0000  -30.0000 76

  8 omega   34.00   92.00   1.0000   28.0000
omega____ theta____ kappa____ phi______ frames
    -      110.0000  -15.0000 -180.0000 58

  9 omega   73.00  108.00   1.0000   28.0000
omega____ theta____ kappa____ phi______ frames
    -      110.0000  -94.0000   60.0000 35

 10 omega   89.00  132.00   1.0000   28.0000
omega____ theta____ kappa____ phi______ frames
    -      110.0000  -77.0000 -150.0000 43

 11 omega   45.00   87.00   1.0000   28.0000
omega____ theta____ kappa____ phi______ frames
    -      110.0000  -15.0000  -30.0000 42

 12 omega   90.00  130.00   1.0000   28.0000
omega____ theta____ kappa____ phi______ frames
    -      110.0000   30.0000 -180.0000 40

 13 omega  136.00  163.00   1.0000   28.0000
omega____ theta____ kappa____ phi______ frames
    -      110.0000   30.0000 -180.0000 27

 14 omega   67.00   97.00   1.0000   28.0000
omega____ theta____ kappa____ phi______ frames
    -      110.0000  -45.0000 -180.0000 30

 15 omega   45.00   83.00   1.0000   28.0000
omega____ theta____ kappa____ phi______ frames
    -      110.0000  -77.0000 -150.0000 38

 16 omega  105.00  138.00   1.0000   28.0000
omega____ theta____ kappa____ phi______ frames
    -      110.0000   15.0000  150.0000 33

 17 omega   38.00   91.00   1.0000   28.0000
omega____ theta____ kappa____ phi______ frames
    -      110.0000  -30.0000  -60.0000 53

 18 omega   89.00  138.00   1.0000   28.0000
omega____ theta____ kappa____ phi______ frames
    -      110.0000  -77.0000   90.0000 49

 19 omega   60.00   87.00   1.0000   28.0000
omega____ theta____ kappa____ phi______ frames
    -      110.0000  -77.0000   90.0000 27

 20 omega   78.00  107.00   1.0000   28.0000
omega____ theta____ kappa____ phi______ frames
    -      110.0000  -94.0000 -150.0000 29

 21 omega   47.00   98.00   1.0000   28.0000
omega____ theta____ kappa____ phi______ frames
    -      110.0000  -45.0000    0.0000 51

 22 omega   40.00   82.00   1.0000   28.0000
omega____ theta____ kappa____ phi______ frames
    -      110.0000  -45.0000 -120.0000 42

 23 omega   86.00  172.00   1.0000   28.0000
omega____ theta____ kappa____ phi______ frames
    -      110.0000   77.0000    0.0000 86

 24 omega   91.00  127.00   1.0000   28.0000
omega____ theta____ kappa____ phi______ frames
    -      110.0000  -15.0000  -30.0000 36

 25 omega   74.00  111.00   1.0000   28.0000
omega____ theta____ kappa____ phi______ frames
    -      110.0000   15.0000  120.0000 37

 26 omega  130.00  157.00   1.0000   28.0000
omega____ theta____ kappa____ phi______ frames
    -      110.0000   15.0000  120.0000 27

 27 omega   98.00  135.00   1.0000   28.0000
omega____ theta____ kappa____ phi______ frames
    -      110.0000   45.0000 -120.0000 37

 28 omega   91.00  127.00   1.0000   28.0000
omega____ theta____ kappa____ phi______ frames
    -      110.0000 -150.0000   66.0000 36

 29 omega   85.00  135.00   1.0000   28.0000
omega____ theta____ kappa____ phi______ frames
    -      110.0000  -61.0000 -150.0000 50

 30 omega   45.00   72.00   1.0000   28.0000
omega____ theta____ kappa____ phi______ frames
    -      110.0000  -61.0000  -60.0000 27

 31 omega   87.00  114.00   1.0000   28.0000
omega____ theta____ kappa____ phi______ frames
    -      110.0000  -61.0000  -60.0000 27

 32 omega   32.00   96.00   1.0000   28.0000
omega____ theta____ kappa____ phi______ frames
    -      110.0000  -15.0000 -120.0000 64

 33 omega   78.00  177.00   1.0000   28.0000
omega____ theta____ kappa____ phi______ frames
    -      110.0000   15.0000 -120.0000 99

 34 omega    8.00  109.00   1.0000    7.0000
omega____ theta____ kappa____ phi______ frames
    -       37.6804   77.0000 -150.0000 101

 35 omega  -33.00   58.00   1.0000    7.0000
omega____ theta____ kappa____ phi______ frames
    -       37.6804  -38.0000  120.0000 91

 36 omega   13.00  106.00   1.0000    7.0000
omega____ theta____ kappa____ phi______ frames
    -       37.6804   57.0000  -30.0000 93

 37 omega  -33.00   58.00   1.0000    7.0000
omega____ theta____ kappa____ phi______ frames
    -       37.6804  -38.0000   30.0000 91

 38 omega  -33.00   58.00   1.0000    7.0000
omega____ theta____ kappa____ phi______ frames
    -       37.6804  -38.0000  -60.0000 91

 39 omega    8.00  109.00   1.0000    7.0000
omega____ theta____ kappa____ phi______ frames
    -       37.6804   77.0000  -30.0000 101

 40 omega    8.00  109.00   1.0000    7.0000
omega____ theta____ kappa____ phi______ frames
    -       37.6804   77.0000   60.0000 101

 41 omega   84.00  178.00   1.0000   28.0000
omega____ theta____ kappa____ phi______ frames
    -      110.0000   61.0000   90.0000 94

 42 omega   37.00   91.00   1.0000   28.0000
omega____ theta____ kappa____ phi______ frames
    -      110.0000  -30.0000   60.0000 54

 43 omega   88.00  153.00   1.0000   28.0000
omega____ theta____ kappa____ phi______ frames
    -      110.0000   45.0000    0.0000 65

 44 omega   89.00  178.00   1.0000   28.0000
omega____ theta____ kappa____ phi______ frames
    -      110.0000   30.0000  -30.0000 89
;
_diffrn_measurement_device_type 'GV1000, Atlas'
_diffrn_measurement_method '\w scans'
_diffrn_orient_matrix_UB_11 0.0522689000
_diffrn_orient_matrix_UB_12 0.2891967000
_diffrn_orient_matrix_UB_13 0.0009766000
_diffrn_orient_matrix_UB_21 0.0146744000
_diffrn_orient_matrix_UB_22 0.0114224000
_diffrn_orient_matrix_UB_23 0.0684394000
_diffrn_orient_matrix_UB_31 0.0892299000
_diffrn_orient_matrix_UB_32 -0.1713530000
_diffrn_orient_matrix_UB_33 0.0062272000
_diffrn_radiation_monochromator mirror
_diffrn_radiation_type 'Cu K\a'
_diffrn_radiation_wavelength 1.5418
_diffrn_reflns_av_R_equivalents 0.0440
_diffrn_reflns_av_unetI/netI 0.0321
_diffrn_reflns_Laue_measured_fraction_full 0.999
_diffrn_reflns_Laue_measured_fraction_max 0.991
_diffrn_reflns_limit_h_max 18
_diffrn_reflns_limit_h_min -18
_diffrn_reflns_limit_k_max 5
_diffrn_reflns_limit_k_min -5
_diffrn_reflns_limit_l_max 28
_diffrn_reflns_limit_l_min -28
_diffrn_reflns_number 10794
_diffrn_reflns_point_group_measured_fraction_full 0.998
_diffrn_reflns_point_group_measured_fraction_max 0.985
_diffrn_reflns_theta_full 67.684
_diffrn_reflns_theta_max 78.547
_diffrn_reflns_theta_min 3.943
_diffrn_source 'GV1000 (Cu) X-ray Source'
_exptl_absorpt_coefficient_mu 3.055
_exptl_absorpt_correction_T_max 1.339
_exptl_absorpt_correction_T_min 0.737
_exptl_absorpt_correction_type gaussian
_exptl_absorpt_process_details
;
CrysAlisPro, Agilent Technologies,
Version 1.171.36.28a (release 18-03-2013 CrysAlis171 .NET)
(compiled Mar 18 2013,11:47:30)
Numerical absorption correction based on gaussian integration over
            a multifaceted crystal model
;
_exptl_crystal_colour 'clear colourless'
_exptl_crystal_colour_lustre clear
_exptl_crystal_colour_primary colourless
_exptl_crystal_density_diffrn 1.306
_exptl_crystal_description needle
_exptl_crystal_F_000 648
_exptl_crystal_size_max 0.5878
_exptl_crystal_size_mid 0.0928
_exptl_crystal_size_min 0.0152
_refine_diff_density_max 0.585
_refine_diff_density_min -0.311
_refine_diff_density_rms 0.073
_refine_ls_abs_structure_details
;
 Flack x determined using 1289 quotients [(I+)-(I-)]/[(I+)+(I-)]
 (Parsons and Flack (2004), Acta Cryst. A60, s61).
;
_refine_ls_abs_structure_Flack -0.013(15)
_refine_ls_extinction_method none
_refine_ls_goodness_of_fit_ref 1.088
_refine_ls_hydrogen_treatment mixed
_refine_ls_matrix_type full
_refine_ls_number_parameters 187
_refine_ls_number_reflns 3267
_refine_ls_number_restraints 2
_refine_ls_restrained_S_all 1.088
_refine_ls_R_factor_all 0.0506
_refine_ls_R_factor_gt 0.0481
_refine_ls_shift/su_max 0.000
_refine_ls_shift/su_mean 0.000
_refine_ls_structure_factor_coef Fsqd
_refine_ls_weighting_details
;
 w=1/[\s^2^(Fo^2^)+(0.0616P)^2^+3.9242P]
 where P=(Fo^2^+2Fc^2^)/3
;
_refine_ls_weighting_scheme calc
_refine_ls_wR_factor_gt 0.1309
_refine_ls_wR_factor_ref 0.1327
_reflns_Friedel_coverage 0.758
_reflns_Friedel_fraction_full 0.998
_reflns_Friedel_fraction_max 0.977
_reflns_number_gt 3094
_reflns_number_total 3267
_reflns_threshold_expression 'I > 2\s(I)'
_cod_data_source_file c3cc45452e.txt
_cod_data_source_block 10b
_cod_original_cell_volume 1553.86(16)
_cod_database_code 7109852
_nottingham_internal_coll_name ERRSCE
_nottingham_internal_coll_number 11660
_nottingham_internal_coll_client AJ/CJM
_nottingham_internal_coll_type custom
_nottingham_internal_coll_frame_time '20.0000 and 80.0000'
_nottingham_internal_coll_frame_width 1.0000
_nottingham_internal_coll_frame_method '\w scans'
_nottingham_internal_coll_user WL
_nottingham_internal_coll_date 12/7/2012
_nottingham_internal_coll_location NOTTS
_nottingham_internal_process_user WL
_nottingham_internal_process_date 17/07/2012
_nottingham_internal_solution_user WL
_nottingham_internal_solution_date 12/7/2012
_nottingham_internal_refinement_user WL
_nottingham_internal_validation_user WL
_nottingham_internal_validation_date 20/5/2013
_chemical_oxdiff_formula 'C16 H19 N O2 S'
_chemical_oxdiff_usercomment 'ERRSCE #12381 IN FOMBLIN FILM ON MICROMOUNT FOR ER/RS'
_reflns_odcompleteness_completeness 99.78
_reflns_odcompleteness_iscentric 1
_reflns_odcompleteness_theta 77.17
_olex2_refinement_description
;
1. Fixed Uiso
 At 1.2 times of:
  All C(H) groups, All C(H,H) groups
 At 1.5 times of:
  All C(H,H,H) groups, All N(H) groups
2. Restrained distances
 N1-H1
 0.91 with sigma of 0.01
3.a Ternary CH refined with riding coordinates:
 C1(H1A)
3.b Secondary CH2 refined with riding coordinates:
 C6(H6A,H6B), C7(H7A,H7B)
3.c Aromatic/amide H refined with riding coordinates:
 C3(H3), C4(H4), C10(H10), C12(H12)
3.d Idealised Me refined as rotating group:
 C14(H14A,H14B,H14C), C15(H15A,H15B,H15C), C16(H16A,H16B,H16C)
;
_shelx_space_group_comment
;
The symmetry employed for this shelxl refinement is uniquely defined
by the following loop, which should always be used as a source of
symmetry information in preference to the above space-group names.
They are only intended as comments.
;
_shelxl_version_number 2013-2

loop_
_space_group_symop_operation_xyz
'x, y, z'
'-x, y, -z'
'x+1/2, y+1/2, z'
'-x+1/2, y+1/2, -z'

loop_
_atom_site_label
_atom_site_type_symbol
_atom_site_fract_x
_atom_site_fract_y
_atom_site_fract_z
_atom_site_U_iso_or_equiv
_atom_site_adp_type
_atom_site_occupancy
_atom_site_site_symmetry_order
_atom_site_calc_flag
_atom_site_refinement_flags_posn
_atom_site_refinement_flags_adp
S1 S 0.41756(7) 0.2056(2) 0.26566(5) 0.0251(2) Uani 1 1 d . .
O1 O 0.5037(2) 0.0386(7) 0.28684(14) 0.0295(7) Uani 1 1 d . .
N1 N 0.4316(3) 0.4909(10) 0.22557(16) 0.0287(8) Uani 1 1 d D .
H1 H 0.465(4) 0.641(9) 0.245(2) 0.043 Uiso 1 1 d D U
C1 C 0.4439(3) 0.4418(10) 0.16550(19) 0.0270(9) Uani 1 1 d . .
H1A H 0.4211 0.2419 0.1525 0.032 Uiso 1 1 calc R U
C2 C 0.3957(3) 0.6578(10) 0.1207(2) 0.0271(9) Uani 1 1 d . .
C3 C 0.3065(3) 0.7793(11) 0.1065(2) 0.0326(10) Uani 1 1 d . .
H3 H 0.2609 0.7364 0.1276 0.039 Uiso 1 1 calc R U
C4 C 0.2950(4) 0.9634(12) 0.0592(2) 0.0364(11) Uani 1 1 d . .
H4 H 0.2403 1.0659 0.0434 0.044 Uiso 1 1 calc R U
S2 S 0.39145(9) 0.9897(3) 0.03100(5) 0.0370(3) Uani 1 1 d . .
C5 C 0.4482(3) 0.7516(10) 0.0841(2) 0.0296(10) Uani 1 1 d . .
C6 C 0.5407(4) 0.6136(12) 0.0972(2) 0.0352(11) Uani 1 1 d . .
H6A H 0.5891 0.7619 0.1001 0.042 Uiso 1 1 calc R U
H6B H 0.5464 0.4671 0.0666 0.042 Uiso 1 1 calc R U
C7 C 0.5432(3) 0.4679(13) 0.1585(2) 0.0358(11) Uani 1 1 d . .
H7A H 0.5714 0.2720 0.1601 0.043 Uiso 1 1 calc R U
H7B H 0.5792 0.5884 0.1911 0.043 Uiso 1 1 calc R U
C8 C 0.3941(3) 0.4186(10) 0.3259(2) 0.0250(9) Uani 1 1 d . .
C9 C 0.4611(3) 0.5236(12) 0.3731(2) 0.0284(9) Uani 1 1 d . .
C10 C 0.4347(3) 0.7011(13) 0.41487(19) 0.0301(9) Uani 1 1 d . .
H10 H 0.4800 0.7750 0.4469 0.036 Uiso 1 1 calc R U
C11 C 0.3443(3) 0.7761(10) 0.4119(2) 0.0305(10) Uani 1 1 d . .
C12 C 0.2791(3) 0.6609(11) 0.3650(2) 0.0317(10) Uani 1 1 d . .
H12 H 0.2170 0.7057 0.3625 0.038 Uiso 1 1 calc R U
C13 C 0.3018(3) 0.4834(12) 0.3219(2) 0.0294(9) Uani 1 1 d . .
C14 C 0.5611(3) 0.4662(13) 0.3799(2) 0.0355(11) Uani 1 1 d . .
H14A H 0.5954 0.5709 0.4149 0.053 Uiso 1 1 calc R U
H14B H 0.5801 0.5341 0.3441 0.053 Uiso 1 1 calc R U
H14C H 0.5728 0.2561 0.3850 0.053 Uiso 1 1 calc R U
C15 C 0.3192(4) 0.9785(14) 0.4577(2) 0.0395(11) Uani 1 1 d . .
H15A H 0.3606 0.9462 0.4965 0.059 Uiso 1 1 calc R U
H15B H 0.2569 0.9387 0.4608 0.059 Uiso 1 1 calc R U
H15C H 0.3241 1.1817 0.4453 0.059 Uiso 1 1 calc R U
C16 C 0.2275(3) 0.3719(13) 0.2713(3) 0.0396(12) Uani 1 1 d . .
H16A H 0.2382 0.4422 0.2333 0.059 Uiso 1 1 calc R U
H16B H 0.1687 0.4436 0.2764 0.059 Uiso 1 1 calc R U
H16C H 0.2275 0.1579 0.2716 0.059 Uiso 1 1 calc R U

loop_
_atom_site_aniso_label
_atom_site_aniso_U_11
_atom_site_aniso_U_22
_atom_site_aniso_U_33
_atom_site_aniso_U_23
_atom_site_aniso_U_13
_atom_site_aniso_U_12
S1 0.0249(5) 0.0181(5) 0.0322(5) -0.0003(4) 0.0063(4) 0.0017(4)
O1 0.0266(16) 0.0229(18) 0.0396(17) 0.0009(14) 0.0085(13) 0.0079(13)
N1 0.035(2) 0.0209(18) 0.0299(18) -0.0012(17) 0.0066(14) -0.0028(18)
C1 0.034(2) 0.016(2) 0.031(2) -0.0017(16) 0.0077(18) 0.0018(17)
C2 0.033(2) 0.019(2) 0.028(2) -0.0048(17) 0.0043(17) -0.0022(18)
C3 0.033(2) 0.028(3) 0.036(2) -0.0018(19) 0.0053(19) -0.0007(19)
C4 0.042(3) 0.027(2) 0.036(2) -0.003(2) -0.0015(19) 0.002(2)
S2 0.0548(7) 0.0265(6) 0.0289(5) 0.0006(5) 0.0079(5) -0.0036(6)
C5 0.041(2) 0.017(2) 0.031(2) -0.0037(17) 0.0080(18) -0.0076(19)
C6 0.037(3) 0.033(3) 0.039(3) -0.006(2) 0.015(2) -0.001(2)
C7 0.033(2) 0.036(3) 0.040(2) -0.001(2) 0.0100(19) 0.002(2)
C8 0.025(2) 0.019(2) 0.033(2) 0.0016(16) 0.0090(16) 0.0049(16)
C9 0.024(2) 0.032(3) 0.030(2) 0.0020(19) 0.0078(16) 0.0042(19)
C10 0.030(2) 0.031(2) 0.029(2) 0.001(2) 0.0065(16) 0.003(2)
C11 0.036(2) 0.025(2) 0.035(2) 0.0040(18) 0.0160(19) 0.0060(19)
C12 0.025(2) 0.028(3) 0.046(3) 0.006(2) 0.0150(18) 0.0074(19)
C13 0.024(2) 0.025(2) 0.039(2) 0.004(2) 0.0081(17) 0.004(2)
C14 0.024(2) 0.040(3) 0.042(2) -0.007(2) 0.0053(18) 0.004(2)
C15 0.046(3) 0.035(3) 0.042(3) 0.000(2) 0.021(2) 0.011(3)
C16 0.023(2) 0.041(3) 0.053(3) 0.000(2) 0.005(2) 0.001(2)

loop_
_atom_type_symbol
_atom_type_description
_atom_type_scat_dispersion_real
_atom_type_scat_dispersion_imag
_atom_type_scat_source
C C 0.0181 0.0091 'International Tables Vol C Tables 4.2.6.8 and 6.1.1.4'
H H 0.0000 0.0000 'International Tables Vol C Tables 4.2.6.8 and 6.1.1.4'
N N 0.0311 0.0180 'International Tables Vol C Tables 4.2.6.8 and 6.1.1.4'
O O 0.0492 0.0322 'International Tables Vol C Tables 4.2.6.8 and 6.1.1.4'
S S 0.3331 0.5567 'International Tables Vol C Tables 4.2.6.8 and 6.1.1.4'

loop_
_exptl_crystal_face_index_h
_exptl_crystal_face_index_k
_exptl_crystal_face_index_l
_exptl_crystal_face_perp_dist
_exptl_oxdiff_crystal_face_indexfrac_h
_exptl_oxdiff_crystal_face_indexfrac_k
_exptl_oxdiff_crystal_face_indexfrac_l
_exptl_oxdiff_crystal_face_x
_exptl_oxdiff_crystal_face_y
_exptl_oxdiff_crystal_face_z
-10 0 3 0.0464 -10.0042 -0.0014 2.9772 -0.5204 0.0569 -0.8739
10 0 -3 0.0464 10.0042 0.0014 -2.9772 0.5204 -0.0569 0.8739
0 3 -2 0.2904 -0.0026 2.9918 -1.8959 0.8632 -0.0956 -0.5247
0 -3 2 0.2904 0.0026 -2.9918 1.8959 -0.8632 0.0956 0.5247
0 0 -14 0.0141 0.0209 0.0061 -14.0070 -0.0108 -0.9583 -0.0864
0 0 14 0.0011 -0.0209 -0.0061 14.0070 0.0108 0.9583 0.0864

loop_
_geom_angle_atom_site_label_1
_geom_angle_atom_site_label_2
_geom_angle_atom_site_label_3
_geom_angle
O1 S1 N1 112.1(2)
O1 S1 C8 109.6(2)
N1 S1 C8 94.3(2)
S1 N1 H1 117(4)
C1 N1 S1 118.2(3)
C1 N1 H1 114(4)
N1 C1 H1A 108.5
N1 C1 C2 114.0(4)
N1 C1 C7 114.9(4)
C2 C1 H1A 108.5
C2 C1 C7 102.2(4)
C7 C1 H1A 108.5
C3 C2 C1 134.9(4)
C5 C2 C1 112.1(4)
C5 C2 C3 113.0(4)
C2 C3 H3 124.1
C4 C3 C2 111.8(5)
C4 C3 H3 124.1
C3 C4 H4 124.0
C3 C4 S2 112.1(4)
S2 C4 H4 124.0
C5 S2 C4 91.1(2)
C2 C5 S2 112.0(4)
C2 C5 C6 113.1(4)
C6 C5 S2 134.8(4)
C5 C6 H6A 111.5
C5 C6 H6B 111.5
C5 C6 C7 101.2(4)
H6A C6 H6B 109.3
C7 C6 H6A 111.5
C7 C6 H6B 111.5
C1 C7 C6 107.5(4)
C1 C7 H7A 110.2
C1 C7 H7B 110.2
C6 C7 H7A 110.2
C6 C7 H7B 110.2
H7A C7 H7B 108.5
C9 C8 S1 123.6(3)
C9 C8 C13 121.0(4)
C13 C8 S1 115.4(3)
C8 C9 C14 123.9(4)
C10 C9 C8 118.0(4)
C10 C9 C14 118.0(4)
C9 C10 H10 118.6
C9 C10 C11 122.9(4)
C11 C10 H10 118.6
C10 C11 C15 120.8(5)
C12 C11 C10 117.4(4)
C12 C11 C15 121.8(4)
C11 C12 H12 119.0
C13 C12 C11 122.1(4)
C13 C12 H12 119.0
C8 C13 C16 122.2(4)
C12 C13 C8 118.6(4)
C12 C13 C16 119.2(4)
C9 C14 H14A 109.5
C9 C14 H14B 109.5
C9 C14 H14C 109.5
H14A C14 H14B 109.5
H14A C14 H14C 109.5
H14B C14 H14C 109.5
C11 C15 H15A 109.5
C11 C15 H15B 109.5
C11 C15 H15C 109.5
H15A C15 H15B 109.5
H15A C15 H15C 109.5
H15B C15 H15C 109.5
C13 C16 H16A 109.5
C13 C16 H16B 109.5
C13 C16 H16C 109.5
H16A C16 H16B 109.5
H16A C16 H16C 109.5
H16B C16 H16C 109.5

loop_
_geom_bond_atom_site_label_1
_geom_bond_atom_site_label_2
_geom_bond_distance
S1 O1 1.495(3)
S1 N1 1.640(4)
S1 C8 1.794(4)
N1 H1 0.905(14)
N1 C1 1.453(6)
C1 H1A 1.0000
C1 C2 1.495(6)
C1 C7 1.552(7)
C2 C3 1.428(7)
C2 C5 1.352(6)
C3 H3 0.9500
C3 C4 1.356(7)
C4 H4 0.9500
C4 S2 1.730(6)
S2 C5 1.717(5)
C5 C6 1.504(7)
C6 H6A 0.9900
C6 H6B 0.9900
C6 C7 1.553(7)
C7 H7A 0.9900
C7 H7B 0.9900
C8 C9 1.395(6)
C8 C13 1.411(6)
C9 C10 1.385(7)
C9 C14 1.510(6)
C10 H10 0.9500
C10 C11 1.398(6)
C11 C12 1.393(7)
C11 C15 1.513(7)
C12 H12 0.9500
C12 C13 1.383(7)
C13 C16 1.515(7)
C14 H14A 0.9800
C14 H14B 0.9800
C14 H14C 0.9800
C15 H15A 0.9800
C15 H15B 0.9800
C15 H15C 0.9800
C16 H16A 0.9800
C16 H16B 0.9800
C16 H16C 0.9800

loop_
_geom_hbond_atom_site_label_D
_geom_hbond_atom_site_label_H
_geom_hbond_atom_site_label_A
_geom_hbond_distance_DH
_geom_hbond_distance_HA
_geom_hbond_distance_DA
_geom_hbond_angle_DHA
_geom_hbond_site_symmetry_A
N1 H1 O1 0.905(14) 2.08(2) 2.962(5) 164(6) 1_565

loop_
_geom_torsion_atom_site_label_1
_geom_torsion_atom_site_label_2
_geom_torsion_atom_site_label_3
_geom_torsion_atom_site_label_4
_geom_torsion
S1 N1 C1 C2 140.1(3)
S1 N1 C1 C7 -102.4(4)
S1 C8 C9 C10 176.0(4)
S1 C8 C9 C14 -1.3(7)
S1 C8 C13 C12 -176.3(4)
S1 C8 C13 C16 2.0(6)
O1 S1 N1 C1 73.3(4)
O1 S1 C8 C9 28.2(5)
O1 S1 C8 C13 -153.7(3)
N1 S1 C8 C9 -87.1(4)
N1 S1 C8 C13 91.0(4)
N1 C1 C2 C3 -46.6(7)
N1 C1 C2 C5 136.1(4)
N1 C1 C7 C6 -142.8(4)
C1 C2 C3 C4 -177.6(5)
C1 C2 C5 S2 177.8(3)
C1 C2 C5 C6 0.6(5)
C2 C1 C7 C6 -18.8(5)
C2 C3 C4 S2 0.5(5)
C2 C5 C6 C7 -12.3(5)
C3 C2 C5 S2 -0.1(5)
C3 C2 C5 C6 -177.4(4)
C3 C4 S2 C5 -0.5(4)
C4 S2 C5 C2 0.3(4)
C4 S2 C5 C6 176.8(5)
S2 C5 C6 C7 171.3(4)
C5 C2 C3 C4 -0.2(6)
C5 C6 C7 C1 18.9(5)
C7 C1 C2 C3 -171.1(5)
C7 C1 C2 C5 11.5(5)
C8 S1 N1 C1 -173.6(3)
C8 C9 C10 C11 0.6(8)
C9 C8 C13 C12 1.8(7)
C9 C8 C13 C16 -179.9(5)
C9 C10 C11 C12 1.0(8)
C9 C10 C11 C15 -178.1(5)
C10 C11 C12 C13 -1.2(7)
C11 C12 C13 C8 -0.2(7)
C11 C12 C13 C16 -178.5(5)
C13 C8 C9 C10 -2.0(7)
C13 C8 C9 C14 -179.3(5)
C14 C9 C10 C11 178.0(5)
C15 C11 C12 C13 177.9(5)
